data_4088198
loop_
_publ_author_name
'Stennett, Tom E.'
'Pahl, J\"urgen'
'Zijlstra, Harmen S.'
'Seidel, Falk W.'
'Harder, Sjoerd'

_publ_section_title
;
 A Frustrated Lewis Pair Based on a Cationic Aluminum Complex and
 Triphenylphosphine
;
_journal_issue 2
_journal_name_full Organometallics
_journal_page_first 207
_journal_paper_doi 10.1021/acs.organomet.5b00927
_journal_volume 35
_journal_year 2016
_chemical_formula_moiety 'C36 H59 Al N2 O P, B C24 F20, C6 H5.95 Br0.05'
_chemical_formula_sum 'C66 H64.95 Al B Br0.05 F20 N2 O P'
_chemical_formula_weight 1354.90
_space_group_crystal_system monoclinic
_space_group_IT_number 14
_space_group_name_Hall '-P 2yn'
_space_group_name_H-M_alt 'P 1 21/n 1'
_atom_sites_solution_hydrogens geom
_audit_creation_date 2015-10-27
_audit_creation_method
;
Olex2 1.2
(compiled 2015.09.30 svn.r3233 for OlexSys, GUI svn.r5103)
;
_cell_angle_alpha 90
_cell_angle_beta 99.3265(15)
_cell_angle_gamma 90
_cell_formula_units_Z 4
_cell_length_a 12.88268(18)
_cell_length_b 15.0778(3)
_cell_length_c 33.4651(5)
_cell_measurement_reflns_used 11092
_cell_measurement_temperature 100
_cell_measurement_theta_max 73.5540
_cell_measurement_theta_min 3.9080
_cell_volume 6414.41(19)
_computing_cell_refinement
;
CrysAlisPro, Agilent Technologies,
Version 1.171.37.35 (release 13-08-2014 CrysAlis171 .NET)
(compiled Aug 13 2014,18:06:01)
;
_computing_data_collection
;
CrysAlisPro, Agilent Technologies,
Version 1.171.37.35 (release 13-08-2014 CrysAlis171 .NET)
(compiled Aug 13 2014,18:06:01)
;
_computing_data_reduction
;
CrysAlisPro, Agilent Technologies,
Version 1.171.37.35 (release 13-08-2014 CrysAlis171 .NET)
(compiled Aug 13 2014,18:06:01)
;
_computing_molecular_graphics 'Olex2 (Dolomanov et al., 2009)'
_computing_publication_material 'Olex2 (Dolomanov et al., 2009)'
_computing_structure_refinement 'ShelXL (Sheldrick, 2015)'
_computing_structure_solution 'ShelXT (Sheldrick, 2015)'
_diffrn_ambient_environment air
_diffrn_ambient_temperature 100
_diffrn_detector 'CCD plate'
_diffrn_detector_area_resol_mean 5.2903
_diffrn_detector_type AtlasS2
_diffrn_measured_fraction_theta_full 0.994
_diffrn_measured_fraction_theta_max 0.993
_diffrn_measurement_details
;
#__ type_ start__ end____ width___ exp.time_
  1 omega  -50.00   31.00   1.0000    2.0000
omega____ theta____ kappa____ phi______ frames
    -      -41.8784   38.0000  -60.0000 81

#__ type_ start__ end____ width___ exp.time_
  2 omega  -50.00   31.00   1.0000    2.0000
omega____ theta____ kappa____ phi______ frames
    -      -41.8784   38.0000   60.0000 81

#__ type_ start__ end____ width___ exp.time_
  3 omega   82.00  174.00   1.0000   10.0000
omega____ theta____ kappa____ phi______ frames
    -      105.9955   61.0000    0.0000 92

#__ type_ start__ end____ width___ exp.time_
  4 omega  123.00  149.00   1.0000   10.0000
omega____ theta____ kappa____ phi______ frames
    -      105.9955   30.0000 -120.0000 26

#__ type_ start__ end____ width___ exp.time_
  5 omega   82.00  108.00   1.0000   10.0000
omega____ theta____ kappa____ phi______ frames
    -      105.9955   30.0000 -120.0000 26

#__ type_ start__ end____ width___ exp.time_
  6 omega   41.00   82.00   1.0000   10.0000
omega____ theta____ kappa____ phi______ frames
    -      105.9955  -30.0000  -30.0000 41

#__ type_ start__ end____ width___ exp.time_
  7 omega   38.00  129.00   1.0000   10.0000
omega____ theta____ kappa____ phi______ frames
    -      105.9955  -61.0000 -150.0000 91

#__ type_ start__ end____ width___ exp.time_
  8 omega   38.00   74.00   1.0000   10.0000
omega____ theta____ kappa____ phi______ frames
    -      105.9955  -30.0000 -150.0000 36

#__ type_ start__ end____ width___ exp.time_
  9 omega   83.00  174.00   1.0000   10.0000
omega____ theta____ kappa____ phi______ frames
    -      105.9955   45.0000   90.0000 91
;
_diffrn_measurement_device 'four-circle diffractometer'
_diffrn_measurement_device_type 'SuperNova, Dual, Cu at zero, AtlasS2'
_diffrn_measurement_method '\w scans'
_diffrn_orient_matrix_UB_11 0.0292124000
_diffrn_orient_matrix_UB_12 -0.0042438000
_diffrn_orient_matrix_UB_13 0.0464733000
_diffrn_orient_matrix_UB_21 -0.0650649000
_diffrn_orient_matrix_UB_22 -0.0856367000
_diffrn_orient_matrix_UB_23 0.0004161000
_diffrn_orient_matrix_UB_31 0.0979260000
_diffrn_orient_matrix_UB_32 -0.0555960000
_diffrn_orient_matrix_UB_33 -0.0042001000
_diffrn_radiation_monochromator mirror
_diffrn_radiation_probe x-ray
_diffrn_radiation_type CuK\a
_diffrn_radiation_wavelength 1.54184
_diffrn_reflns_av_R_equivalents 0.0328
_diffrn_reflns_av_unetI/netI 0.0420
_diffrn_reflns_Laue_measured_fraction_full 0.994
_diffrn_reflns_Laue_measured_fraction_max 0.993
_diffrn_reflns_limit_h_max 15
_diffrn_reflns_limit_h_min -12
_diffrn_reflns_limit_k_max 18
_diffrn_reflns_limit_k_min -15
_diffrn_reflns_limit_l_max 40
_diffrn_reflns_limit_l_min -40
_diffrn_reflns_number 21703
_diffrn_reflns_point_group_measured_fraction_full 0.994
_diffrn_reflns_point_group_measured_fraction_max 0.993
_diffrn_reflns_theta_full 67.684
_diffrn_reflns_theta_max 68.114
_diffrn_reflns_theta_min 3.923
_diffrn_source 'sealed X-ray tube'
_diffrn_source_type 'SuperNova (Cu) X-ray Source'
_exptl_absorpt_coefficient_mu 1.454
_exptl_absorpt_correction_T_max 0.987
_exptl_absorpt_correction_T_min 0.972
_exptl_absorpt_correction_type gaussian
_exptl_absorpt_process_details
;
CrysAlisPro, Agilent Technologies,
Version 1.171.37.35 (release 13-08-2014 CrysAlis171 .NET)
(compiled Aug 13 2014,18:06:01)
Numerical absorption correction based on gaussian integration over
			a multifaceted crystal model
Empirical absorption correction using spherical harmonics,
 implemented in SCALE3 ABSPACK scaling algorithm.
;
_exptl_crystal_colour 'clear colourless'
_exptl_crystal_colour_lustre clear
_exptl_crystal_colour_primary colourless
_exptl_crystal_density_diffrn 1.403
_exptl_crystal_description block
_exptl_crystal_F_000 2791
_exptl_crystal_size_max 0.2208
_exptl_crystal_size_mid 0.1353
_exptl_crystal_size_min 0.0722
_refine_diff_density_max 0.511
_refine_diff_density_min -0.271
_refine_diff_density_rms 0.048
_refine_ls_extinction_method none
_refine_ls_goodness_of_fit_ref 1.017
_refine_ls_hydrogen_treatment constr
_refine_ls_matrix_type full
_refine_ls_number_parameters 852
_refine_ls_number_reflns 11649
_refine_ls_number_restraints 36
_refine_ls_restrained_S_all 1.046
_refine_ls_R_factor_all 0.0429
_refine_ls_R_factor_gt 0.0373
_refine_ls_shift/su_max 0.002
_refine_ls_shift/su_mean 0.000
_refine_ls_structure_factor_coef Fsqd
_refine_ls_weighting_details 'w=1/[\s^2^(Fo^2^)+(0.0480P)^2^+2.1270P] where P=(Fo^2^+2Fc^2^)/3'
_refine_ls_weighting_scheme calc
_refine_ls_wR_factor_gt 0.0946
_refine_ls_wR_factor_ref 0.0994
_reflns_Friedel_coverage 0.000
_reflns_number_gt 10266
_reflns_number_total 11649
_reflns_threshold_expression 'I > 2\s(I)'
_cod_data_source_file om5b00927_si_002.cif
_cod_data_source_block hasj151027b
_cod_original_cell_volume 6414.41(17)
_cod_database_code 4088198
_chemical_oxdiff_formula 'C H N Al B F O P Cl'
_shelx_space_group_comment
;
The symmetry employed for this shelxl refinement is uniquely defined
by the following loop, which should always be used as a source of
symmetry information in preference to the above space-group names.
They are only intended as comments.
;
_reflns_odcompleteness_completeness 99.17
_reflns_odcompleteness_iscentric 1
_reflns_odcompleteness_theta 67.96
_olex2_refinement_description
;
1. Fixed Uiso
 At 1.2 times of:
  All C(H) groups, All C(H,H) groups
 At 1.5 times of:
  All C(H,H,H) groups
2. Rigid body (RIGU) restrains
 C66, C65, C64, C63, C62, C61
 with sigma for 1-2 distances of 0.004 and sigma for 1-3 distances of 0.004
3. Others
 Fixed Sof: H62(0.95) Br1(0.05)
4.a Ternary CH refined with riding coordinates:
 C25(H25), C16(H16), C13(H13), C28(H28)
4.b Secondary CH2 refined with riding coordinates:
 C31(H31A,H31B), C33(H33A,H33B), C35(H35A,H35B)
4.c Aromatic/amide H refined with riding coordinates:
 C4(H4), C21(H21), C23(H23), C11(H11), C22(H22), C9(H9), C10(H10), C65(H65),
 C66(H66), C64(H64), C63(H63), C61(H61), C62(H62)
4.d Idealised Me refined as rotating group:
 C1(H1A,H1B,H1C), C6(H6A,H6B,H6C), C2(H2A,H2B,H2C), C34(H34A,H34B,H34C),
 C18(H18A,H18B,H18C), C27(H27A,H27B,H27C), C32(H32A,H32B,H32C), C36(H36A,H36B,
 H36C), C17(H17A,H17B,H17C), C26(H26A,H26B,H26C), C15(H15A,H15B,H15C), C29(H29A,
 H29B,H29C), C30(H30A,H30B,H30C), C14(H14A,H14B,H14C)
;
_shelx_shelxl_version_number 2014/7
_olex2_date_sample_data_collection 2015-10-27
_olex2_submission_special_instructions 'No special instructions were received'

loop_
_space_group_symop_operation_xyz
'x, y, z'
'-x+1/2, y+1/2, -z+1/2'
'-x, -y, -z'
'x-1/2, -y-1/2, z-1/2'

loop_
_atom_site_label
_atom_site_type_symbol
_atom_site_fract_x
_atom_site_fract_y
_atom_site_fract_z
_atom_site_U_iso_or_equiv
_atom_site_adp_type
_atom_site_occupancy
_atom_site_site_symmetry_order
_atom_site_calc_flag
_atom_site_refinement_flags_posn
_atom_site_refinement_flags_adp
_atom_site_refinement_flags_occupancy
_atom_site_disorder_assembly
_atom_site_disorder_group
P1 P 0.35904(3) 0.26104(3) 0.67535(2) 0.01916(9) Uani 1 1 d . . . . .
Al1 Al 0.34378(3) 0.28973(3) 0.58078(2) 0.01603(10) Uani 1 1 d . . . . .
F20 F 0.76055(7) 0.68571(6) 0.75228(3) 0.02472(19) Uani 1 1 d . . . . .
F5 F 0.51346(7) 0.75842(6) 0.63576(3) 0.02458(19) Uani 1 1 d . . . . .
F11 F 0.64122(7) 0.46610(6) 0.66496(3) 0.0259(2) Uani 1 1 d . . . . .
F1 F 0.72519(7) 0.52634(6) 0.59703(3) 0.0265(2) Uani 1 1 d . . . . .
F16 F 0.46253(7) 0.58443(7) 0.66181(3) 0.0268(2) Uani 1 1 d . . . . .
F15 F 0.93001(7) 0.66187(6) 0.70042(3) 0.0274(2) Uani 1 1 d . . . . .
F4 F 0.40645(8) 0.76215(7) 0.56055(3) 0.0295(2) Uani 1 1 d . . . . .
F2 F 0.61778(8) 0.53204(7) 0.52307(3) 0.0303(2) Uani 1 1 d . . . . .
F6 F 0.65082(8) 0.82723(6) 0.71116(3) 0.0275(2) Uani 1 1 d . . . . .
F10 F 0.84357(8) 0.69461(7) 0.61741(3) 0.0289(2) Uani 1 1 d . . . . .
F3 F 0.45566(8) 0.64910(7) 0.50331(3) 0.0320(2) Uani 1 1 d . . . . .
F14 F 1.05202(7) 0.52585(7) 0.72328(3) 0.0319(2) Uani 1 1 d . . . . .
F19 F 0.65482(9) 0.66279(7) 0.81395(3) 0.0324(2) Uani 1 1 d . . . . .
F12 F 0.76489(8) 0.33048(6) 0.69065(3) 0.0350(2) Uani 1 1 d . . . . .
F13 F 0.97381(8) 0.35653(7) 0.71926(3) 0.0358(2) Uani 1 1 d . . . . .
F17 F 0.36046(8) 0.56335(8) 0.72338(3) 0.0374(3) Uani 1 1 d . . . . .
F9 F 0.92315(9) 0.85259(8) 0.60402(4) 0.0407(3) Uani 1 1 d . . . . .
F18 F 0.45177(9) 0.60304(8) 0.79995(3) 0.0403(3) Uani 1 1 d . . . . .
F7 F 0.73767(9) 0.98108(7) 0.69965(4) 0.0416(3) Uani 1 1 d . . . . .
O1 O 0.32662(8) 0.24966(7) 0.62936(3) 0.0208(2) Uani 1 1 d . . . . .
F8 F 0.87374(10) 0.99803(8) 0.64549(4) 0.0483(3) Uani 1 1 d . . . . .
N2 N 0.21298(9) 0.32115(9) 0.54888(4) 0.0178(2) Uani 1 1 d . . . . .
N1 N 0.37305(10) 0.18912(9) 0.55083(4) 0.0193(3) Uani 1 1 d . . . . .
C49 C 0.77821(12) 0.57176(10) 0.67991(4) 0.0200(3) Uani 1 1 d . . . . .
C19 C 0.13020(11) 0.36903(11) 0.56459(4) 0.0196(3) Uani 1 1 d . . . . .
C5 C 0.20509(11) 0.30886(11) 0.50888(5) 0.0203(3) Uani 1 1 d . . . . .
C54 C 0.88390(12) 0.58110(11) 0.69580(5) 0.0215(3) Uani 1 1 d . . . . .
C4 C 0.27235(12) 0.25332(11) 0.49123(4) 0.0217(3) Uani 1 1 d . . . . .
H4 H 0.2689 0.2586 0.4628 0.026 Uiso 1 1 calc R . . . .
C55 C 0.61657(12) 0.64128(10) 0.70331(5) 0.0193(3) Uani 1 1 d . . . . .
C50 C 0.74352(12) 0.48427(11) 0.67914(5) 0.0215(3) Uani 1 1 d . . . . .
C1 C 0.44613(11) 0.38557(11) 0.58399(5) 0.0216(3) Uani 1 1 d . . . . .
H1A H 0.4243 0.4342 0.6002 0.032 Uiso 1 1 calc GR . . . .
H1B H 0.4503 0.4071 0.5567 0.032 Uiso 1 1 calc GR . . . .
H1C H 0.5153 0.3637 0.5967 0.032 Uiso 1 1 calc GR . . . .
C20 C 0.13129(11) 0.46175(11) 0.56652(5) 0.0215(3) Uani 1 1 d . . . . .
C43 C 0.74444(12) 0.75061(10) 0.66579(5) 0.0207(3) Uani 1 1 d . . . . .
C60 C 0.66003(12) 0.65718(10) 0.74353(5) 0.0207(3) Uani 1 1 d . . . . .
C41 C 0.48590(12) 0.70430(11) 0.57011(5) 0.0224(3) Uani 1 1 d . . . . .
C42 C 0.54260(12) 0.70042(10) 0.60872(5) 0.0198(3) Uani 1 1 d . . . . .
C7 C 0.43083(13) 0.11279(11) 0.56899(4) 0.0223(3) Uani 1 1 d . . . . .
C37 C 0.62418(11) 0.64139(10) 0.62120(5) 0.0194(3) Uani 1 1 d . . . . .
C56 C 0.51490(12) 0.60797(10) 0.69859(5) 0.0215(3) Uani 1 1 d . . . . .
C59 C 0.60782(14) 0.64559(10) 0.77612(5) 0.0243(3) Uani 1 1 d . . . . .
C24 C 0.05015(12) 0.31918(12) 0.57835(5) 0.0236(3) Uani 1 1 d . . . . .
C3 C 0.34379(12) 0.19121(11) 0.51062(5) 0.0216(3) Uani 1 1 d . . . . .
C44 C 0.72074(12) 0.82754(11) 0.68520(5) 0.0233(3) Uani 1 1 d . . . . .
C38 C 0.64592(12) 0.58574(10) 0.59052(5) 0.0208(3) Uani 1 1 d . . . . .
C53 C 0.95004(12) 0.51063(11) 0.70859(5) 0.0242(3) Uani 1 1 d . . . . .
C52 C 0.91115(13) 0.42566(11) 0.70686(5) 0.0257(3) Uani 1 1 d . . . . .
C40 C 0.51015(12) 0.64646(11) 0.54095(5) 0.0227(3) Uani 1 1 d . . . . .
C57 C 0.45946(13) 0.59527(11) 0.73030(5) 0.0264(3) Uani 1 1 d . . . . .
C48 C 0.81428(12) 0.76409(11) 0.63856(5) 0.0241(3) Uani 1 1 d . . . . .
C39 C 0.59092(12) 0.58716(11) 0.55128(5) 0.0224(3) Uani 1 1 d . . . . .
C8 C 0.37426(14) 0.03816(11) 0.57844(5) 0.0261(3) Uani 1 1 d . . . . .
C51 C 0.80578(13) 0.41225(11) 0.69206(5) 0.0250(3) Uani 1 1 d . . . . .
C58 C 0.50555(14) 0.61468(11) 0.76927(5) 0.0275(3) Uani 1 1 d . . . . .
C12 C 0.54180(13) 0.11494(11) 0.57731(5) 0.0249(3) Uani 1 1 d . . . . .
C25 C 0.21790(12) 0.51857(11) 0.55382(5) 0.0248(3) Uani 1 1 d . . . . .
H25 H 0.2703 0.4783 0.5441 0.030 Uiso 1 1 calc R . . . .
C21 C 0.05060(13) 0.50443(12) 0.58253(5) 0.0275(3) Uani 1 1 d . . . . .
H21 H 0.0506 0.5673 0.5843 0.033 Uiso 1 1 calc R . . . .
C23 C -0.02870(12) 0.36535(13) 0.59377(5) 0.0298(4) Uani 1 1 d . . . . .
H23 H -0.0834 0.3331 0.6031 0.036 Uiso 1 1 calc R . . . .
C45 C 0.76378(13) 0.90980(11) 0.67939(6) 0.0289(4) Uani 1 1 d . . . . .
C31 C 0.39690(15) 0.15627(12) 0.69882(5) 0.0295(4) Uani 1 1 d . . . . .
H31A H 0.4078 0.1640 0.7286 0.035 Uiso 1 1 calc R . . . .
H31B H 0.3384 0.1137 0.6915 0.035 Uiso 1 1 calc R . . . .
C6 C 0.12066(13) 0.35514(13) 0.47989(5) 0.0283(4) Uani 1 1 d . . . . .
H6A H 0.0620 0.3705 0.4939 0.042 Uiso 1 1 calc GR . . . .
H6B H 0.0955 0.3157 0.4571 0.042 Uiso 1 1 calc GR . . . .
H6C H 0.1495 0.4093 0.4698 0.042 Uiso 1 1 calc GR . . . .
C16 C 0.60561(13) 0.19419(12) 0.56746(5) 0.0273(3) Uani 1 1 d . . . . .
H16 H 0.5556 0.2409 0.5549 0.033 Uiso 1 1 calc R . . . .
C2 C 0.38691(15) 0.12397(12) 0.48428(5) 0.0303(4) Uani 1 1 d . . . . .
H2A H 0.4635 0.1301 0.4875 0.045 Uiso 1 1 calc GR . . . .
H2B H 0.3561 0.1340 0.4559 0.045 Uiso 1 1 calc GR . . . .
H2C H 0.3691 0.0641 0.4924 0.045 Uiso 1 1 calc GR . . . .
C33 C 0.46761(13) 0.33739(12) 0.68600(5) 0.0253(3) Uani 1 1 d . . . . .
H33A H 0.5250 0.3164 0.6719 0.030 Uiso 1 1 calc R . . . .
H33B H 0.4444 0.3959 0.6744 0.030 Uiso 1 1 calc R . . . .
C11 C 0.59369(14) 0.04021(12) 0.59533(5) 0.0307(4) Uani 1 1 d . . . . .
H11 H 0.6684 0.0402 0.6012 0.037 Uiso 1 1 calc R . . . .
C22 C -0.02874(13) 0.45710(14) 0.59571(5) 0.0319(4) Uani 1 1 d . . . . .
H22 H -0.0834 0.4873 0.6061 0.038 Uiso 1 1 calc R . . . .
C35 C 0.24910(13) 0.30065(13) 0.69648(5) 0.0289(4) Uani 1 1 d . . . . .
H35A H 0.1914 0.2567 0.6911 0.035 Uiso 1 1 calc R . . . .
H35B H 0.2696 0.3058 0.7262 0.035 Uiso 1 1 calc R . . . .
C13 C 0.25429(14) 0.03380(12) 0.56975(5) 0.0293(4) Uani 1 1 d . . . . .
H13 H 0.2277 0.0929 0.5591 0.035 Uiso 1 1 calc R . . . .
C46 C 0.83235(14) 0.91892(12) 0.65207(6) 0.0319(4) Uani 1 1 d . . . . .
C47 C 0.85748(13) 0.84511(12) 0.63108(5) 0.0299(4) Uani 1 1 d . . . . .
C28 C 0.04858(13) 0.21838(12) 0.57665(6) 0.0295(4) Uani 1 1 d . . . . .
H28 H 0.1232 0.1976 0.5822 0.035 Uiso 1 1 calc R . . . .
C9 C 0.43063(16) -0.03459(12) 0.59639(5) 0.0320(4) Uani 1 1 d . . . . .
H9 H 0.3937 -0.0857 0.6029 0.038 Uiso 1 1 calc R . . . .
C10 C 0.53954(16) -0.03341(12) 0.60479(5) 0.0341(4) Uani 1 1 d . . . . .
H10 H 0.5767 -0.0834 0.6171 0.041 Uiso 1 1 calc R . . . .
C34 C 0.51172(15) 0.34956(13) 0.73076(5) 0.0335(4) Uani 1 1 d . . . . .
H34A H 0.5700 0.3921 0.7337 0.050 Uiso 1 1 calc GR . . . .
H34B H 0.5373 0.2925 0.7424 0.050 Uiso 1 1 calc GR . . . .
H34C H 0.4563 0.3720 0.7450 0.050 Uiso 1 1 calc GR . . . .
C18 C 0.67059(14) 0.23312(13) 0.60569(6) 0.0334(4) Uani 1 1 d . . . . .
H18A H 0.6245 0.2455 0.6256 0.050 Uiso 1 1 calc GR . . . .
H18B H 0.7040 0.2883 0.5989 0.050 Uiso 1 1 calc GR . . . .
H18C H 0.7249 0.1905 0.6171 0.050 Uiso 1 1 calc GR . . . .
C27 C 0.27397(14) 0.56995(13) 0.59063(6) 0.0358(4) Uani 1 1 d . . . . .
H27A H 0.2272 0.6164 0.5979 0.054 Uiso 1 1 calc GR . . . .
H27B H 0.3382 0.5971 0.5840 0.054 Uiso 1 1 calc GR . . . .
H27C H 0.2923 0.5292 0.6135 0.054 Uiso 1 1 calc GR . . . .
C32 C 0.49639(17) 0.11680(14) 0.68693(6) 0.0377(4) Uani 1 1 d . . . . .
H32A H 0.4879 0.1117 0.6574 0.057 Uiso 1 1 calc GR . . . .
H32B H 0.5089 0.0579 0.6991 0.057 Uiso 1 1 calc GR . . . .
H32C H 0.5564 0.1554 0.6966 0.057 Uiso 1 1 calc GR . . . .
C36 C 0.20880(15) 0.39019(14) 0.67951(6) 0.0369(4) Uani 1 1 d . . . . .
H36A H 0.1879 0.3856 0.6501 0.055 Uiso 1 1 calc GR . . . .
H36B H 0.2646 0.4346 0.6857 0.055 Uiso 1 1 calc GR . . . .
H36C H 0.1480 0.4080 0.6918 0.055 Uiso 1 1 calc GR . . . .
C17 C 0.67803(15) 0.16955(15) 0.53710(6) 0.0390(4) Uani 1 1 d . . . . .
H17A H 0.7306 0.1265 0.5495 0.058 Uiso 1 1 calc GR . . . .
H17B H 0.7136 0.2229 0.5295 0.058 Uiso 1 1 calc GR . . . .
H17C H 0.6362 0.1434 0.5129 0.058 Uiso 1 1 calc GR . . . .
C26 C 0.17686(15) 0.58369(13) 0.51959(6) 0.0368(4) Uani 1 1 d . . . . .
H26A H 0.1363 0.5512 0.4969 0.055 Uiso 1 1 calc GR . . . .
H26B H 0.2364 0.6134 0.5104 0.055 Uiso 1 1 calc GR . . . .
H26C H 0.1317 0.6280 0.5296 0.055 Uiso 1 1 calc GR . . . .
C15 C 0.20885(17) 0.01545(16) 0.60817(6) 0.0437(5) Uani 1 1 d . . . . .
H15A H 0.2387 -0.0397 0.6206 0.066 Uiso 1 1 calc GR . . . .
H15B H 0.1322 0.0097 0.6015 0.066 Uiso 1 1 calc GR . . . .
H15C H 0.2264 0.0646 0.6272 0.066 Uiso 1 1 calc GR . . . .
C65 C 0.3121(2) 0.89266(16) 0.70657(6) 0.0462(5) Uani 1 1 d . U . . .
H65 H 0.3625 0.9340 0.7192 0.055 Uiso 1 1 calc R . . . .
B1 B 0.69087(13) 0.65117(11) 0.66758(5) 0.0193(3) Uani 1 1 d . . . . .
C29 C 0.00048(17) 0.18414(15) 0.53484(7) 0.0439(5) Uani 1 1 d . . . . .
H29A H -0.0703 0.2089 0.5272 0.066 Uiso 1 1 calc GR . . . .
H29B H -0.0037 0.1193 0.5355 0.066 Uiso 1 1 calc GR . . . .
H29C H 0.0445 0.2023 0.5150 0.066 Uiso 1 1 calc GR . . . .
C30 C -0.00842(17) 0.17762(16) 0.60888(7) 0.0456(5) Uani 1 1 d . . . . .
H30A H 0.0203 0.2023 0.6355 0.068 Uiso 1 1 calc GR . . . .
H30B H 0.0015 0.1132 0.6093 0.068 Uiso 1 1 calc GR . . . .
H30C H -0.0837 0.1912 0.6025 0.068 Uiso 1 1 calc GR . . . .
C66 C 0.34362(19) 0.81458(19) 0.69311(7) 0.0538(6) Uani 1 1 d . U . . .
H66 H 0.4167 0.8017 0.6963 0.065 Uiso 1 1 calc R . . . .
C14 C 0.21493(19) -0.03611(18) 0.53771(8) 0.0541(6) Uani 1 1 d . . . . .
H14A H 0.2445 -0.0242 0.5131 0.081 Uiso 1 1 calc GR . . . .
H14B H 0.1380 -0.0338 0.5315 0.081 Uiso 1 1 calc GR . . . .
H14C H 0.2371 -0.0951 0.5481 0.081 Uiso 1 1 calc GR . . . .
C64 C 0.2065(3) 0.9123(2) 0.70192(7) 0.0678(8) Uani 1 1 d . U . . .
H64 H 0.1833 0.9675 0.7110 0.081 Uiso 1 1 calc R . . . .
C63 C 0.13448(19) 0.8503(3) 0.68382(8) 0.0867(12) Uani 1 1 d . U . . .
H63 H 0.0612 0.8624 0.6804 0.104 Uiso 1 1 calc R . . . .
C61 C 0.2751(3) 0.7553(2) 0.67559(10) 0.0787(9) Uani 1 1 d . U . . .
H61 H 0.2998 0.7010 0.6662 0.094 Uiso 1 1 calc R . . . .
C62 C 0.1700(3) 0.7710(3) 0.67084(11) 0.0918(11) Uani 1 1 d . U . . .
H62 H 0.1215 0.7276 0.6587 0.110 Uiso 0.95 1 calc R . P A 1
Br1 Br 0.0954(5) 0.6943(6) 0.6468(3) 0.090(3) Uani 0.05 1 d . . P B 2

loop_
_atom_site_aniso_label
_atom_site_aniso_U_11
_atom_site_aniso_U_22
_atom_site_aniso_U_33
_atom_site_aniso_U_23
_atom_site_aniso_U_13
_atom_site_aniso_U_12
P1 0.02141(18) 0.02243(19) 0.01390(17) 0.00072(14) 0.00366(13) -0.00052(14)
Al1 0.01508(19) 0.0191(2) 0.01376(19) 0.00084(16) 0.00192(15) 0.00117(16)
F20 0.0244(4) 0.0263(5) 0.0219(4) -0.0026(4) -0.0011(3) -0.0040(4)
F5 0.0285(5) 0.0234(5) 0.0220(4) -0.0021(4) 0.0045(4) 0.0059(4)
F11 0.0225(4) 0.0217(5) 0.0320(5) -0.0003(4) -0.0003(4) -0.0046(4)
F1 0.0250(4) 0.0294(5) 0.0247(5) -0.0038(4) 0.0028(4) 0.0079(4)
F16 0.0251(4) 0.0358(5) 0.0185(4) -0.0024(4) 0.0004(3) -0.0078(4)
F15 0.0231(4) 0.0209(5) 0.0359(5) -0.0036(4) -0.0022(4) -0.0036(4)
F4 0.0320(5) 0.0281(5) 0.0266(5) 0.0042(4) -0.0004(4) 0.0104(4)
F2 0.0369(5) 0.0340(5) 0.0205(5) -0.0080(4) 0.0064(4) 0.0043(4)
F6 0.0325(5) 0.0213(5) 0.0303(5) -0.0026(4) 0.0102(4) 0.0011(4)
F10 0.0323(5) 0.0295(5) 0.0269(5) -0.0033(4) 0.0105(4) -0.0037(4)
F3 0.0388(5) 0.0378(6) 0.0170(4) 0.0014(4) -0.0024(4) 0.0040(4)
F14 0.0212(4) 0.0334(5) 0.0384(6) -0.0061(4) -0.0030(4) 0.0047(4)
F19 0.0482(6) 0.0314(5) 0.0168(4) -0.0035(4) 0.0023(4) -0.0121(4)
F12 0.0414(6) 0.0170(5) 0.0446(6) 0.0023(4) 0.0007(5) -0.0022(4)
F13 0.0363(5) 0.0254(5) 0.0432(6) 0.0019(4) -0.0010(4) 0.0118(4)
F17 0.0310(5) 0.0514(7) 0.0314(5) -0.0041(5) 0.0093(4) -0.0180(5)
F9 0.0404(6) 0.0422(6) 0.0434(6) 0.0069(5) 0.0184(5) -0.0113(5)
F18 0.0505(6) 0.0490(7) 0.0252(5) -0.0060(5) 0.0177(5) -0.0198(5)
F7 0.0509(6) 0.0175(5) 0.0581(7) -0.0067(5) 0.0140(6) -0.0025(4)
O1 0.0232(5) 0.0231(5) 0.0160(5) 0.0012(4) 0.0030(4) 0.0000(4)
F8 0.0527(7) 0.0251(6) 0.0702(8) 0.0065(5) 0.0193(6) -0.0131(5)
N2 0.0151(5) 0.0222(6) 0.0161(6) 0.0016(5) 0.0029(4) 0.0002(5)
N1 0.0203(6) 0.0218(6) 0.0158(6) 0.0012(5) 0.0033(5) 0.0032(5)
C49 0.0233(7) 0.0194(7) 0.0173(7) -0.0020(6) 0.0027(6) 0.0000(6)
C19 0.0146(6) 0.0288(8) 0.0149(7) 0.0024(6) 0.0005(5) 0.0027(6)
C5 0.0172(7) 0.0250(8) 0.0183(7) 0.0028(6) 0.0014(6) -0.0025(6)
C54 0.0235(7) 0.0199(7) 0.0210(7) -0.0032(6) 0.0028(6) -0.0009(6)
C4 0.0223(7) 0.0297(8) 0.0133(7) 0.0015(6) 0.0030(5) -0.0001(6)
C55 0.0229(7) 0.0150(7) 0.0196(7) 0.0005(6) 0.0021(6) 0.0018(6)
C50 0.0212(7) 0.0231(8) 0.0196(7) -0.0001(6) 0.0014(6) 0.0001(6)
C1 0.0183(7) 0.0249(8) 0.0213(7) 0.0024(6) 0.0024(6) -0.0013(6)
C20 0.0165(7) 0.0290(8) 0.0180(7) 0.0013(6) 0.0000(5) 0.0046(6)
C43 0.0201(7) 0.0206(8) 0.0199(7) 0.0022(6) -0.0011(6) -0.0005(6)
C60 0.0232(7) 0.0155(7) 0.0225(7) -0.0008(6) 0.0010(6) -0.0012(6)
C41 0.0221(7) 0.0225(8) 0.0224(7) 0.0047(6) 0.0031(6) 0.0012(6)
C42 0.0231(7) 0.0183(7) 0.0190(7) -0.0010(6) 0.0063(6) -0.0009(6)
C7 0.0292(8) 0.0232(8) 0.0149(7) -0.0011(6) 0.0047(6) 0.0067(6)
C37 0.0198(7) 0.0192(7) 0.0193(7) 0.0013(6) 0.0040(6) -0.0026(6)
C56 0.0256(8) 0.0207(8) 0.0170(7) -0.0010(6) 0.0001(6) -0.0014(6)
C59 0.0368(9) 0.0183(7) 0.0165(7) -0.0021(6) 0.0009(6) -0.0037(6)
C24 0.0168(7) 0.0350(9) 0.0187(7) 0.0043(6) 0.0017(6) 0.0005(6)
C3 0.0225(7) 0.0250(8) 0.0179(7) -0.0007(6) 0.0054(6) -0.0016(6)
C44 0.0230(7) 0.0225(8) 0.0236(7) 0.0010(6) 0.0010(6) 0.0000(6)
C38 0.0194(7) 0.0215(7) 0.0217(7) 0.0009(6) 0.0042(6) -0.0001(6)
C53 0.0214(7) 0.0277(8) 0.0225(7) -0.0042(6) 0.0008(6) 0.0023(6)
C52 0.0307(8) 0.0226(8) 0.0232(8) 0.0000(6) 0.0023(6) 0.0087(6)
C40 0.0254(7) 0.0271(8) 0.0149(7) 0.0025(6) 0.0014(6) -0.0029(6)
C57 0.0270(8) 0.0258(8) 0.0268(8) -0.0018(7) 0.0054(6) -0.0067(6)
C48 0.0243(7) 0.0234(8) 0.0238(8) -0.0005(6) 0.0014(6) -0.0011(6)
C39 0.0257(7) 0.0239(8) 0.0187(7) -0.0029(6) 0.0066(6) -0.0029(6)
C8 0.0370(9) 0.0233(8) 0.0183(7) -0.0028(6) 0.0053(6) 0.0040(7)
C51 0.0314(8) 0.0183(7) 0.0250(8) -0.0010(6) 0.0039(6) -0.0008(6)
C58 0.0381(9) 0.0257(8) 0.0211(8) -0.0017(6) 0.0119(7) -0.0064(7)
C12 0.0293(8) 0.0279(8) 0.0180(7) 0.0013(6) 0.0056(6) 0.0098(7)
C25 0.0212(7) 0.0239(8) 0.0289(8) 0.0028(7) 0.0025(6) 0.0027(6)
C21 0.0232(8) 0.0327(9) 0.0252(8) 0.0000(7) 0.0004(6) 0.0090(7)
C23 0.0175(7) 0.0466(11) 0.0259(8) 0.0043(7) 0.0056(6) 0.0011(7)
C45 0.0290(8) 0.0194(8) 0.0366(9) -0.0007(7) 0.0004(7) -0.0002(6)
C31 0.0405(9) 0.0277(9) 0.0198(8) 0.0047(6) 0.0033(7) 0.0009(7)
C6 0.0246(8) 0.0396(10) 0.0195(7) 0.0031(7) -0.0002(6) 0.0078(7)
C16 0.0218(7) 0.0346(9) 0.0261(8) 0.0078(7) 0.0057(6) 0.0098(7)
C2 0.0390(9) 0.0342(9) 0.0181(7) -0.0021(7) 0.0058(7) 0.0086(7)
C33 0.0252(8) 0.0309(9) 0.0199(8) -0.0001(6) 0.0041(6) -0.0051(6)
C11 0.0332(9) 0.0343(9) 0.0245(8) 0.0023(7) 0.0044(7) 0.0142(7)
C22 0.0205(8) 0.0490(11) 0.0270(8) 0.0004(8) 0.0062(6) 0.0120(7)
C35 0.0262(8) 0.0401(10) 0.0220(8) -0.0037(7) 0.0091(6) -0.0009(7)
C13 0.0363(9) 0.0258(8) 0.0261(8) -0.0007(7) 0.0064(7) -0.0016(7)
C46 0.0316(9) 0.0210(8) 0.0417(10) 0.0070(7) 0.0019(7) -0.0065(7)
C47 0.0257(8) 0.0328(9) 0.0315(9) 0.0060(7) 0.0050(7) -0.0051(7)
C28 0.0211(7) 0.0334(9) 0.0352(9) 0.0060(7) 0.0087(7) -0.0034(7)
C9 0.0483(10) 0.0217(8) 0.0264(8) 0.0011(7) 0.0070(7) 0.0043(7)
C10 0.0484(11) 0.0273(9) 0.0264(8) 0.0040(7) 0.0051(8) 0.0154(8)
C34 0.0360(9) 0.0398(10) 0.0232(8) -0.0029(7) 0.0004(7) -0.0082(8)
C18 0.0240(8) 0.0409(10) 0.0346(9) 0.0046(8) 0.0026(7) 0.0039(7)
C27 0.0286(9) 0.0337(10) 0.0439(11) -0.0057(8) 0.0018(8) -0.0033(7)
C32 0.0515(11) 0.0357(10) 0.0249(8) 0.0023(7) 0.0028(8) 0.0144(9)
C36 0.0341(9) 0.0425(11) 0.0341(9) -0.0093(8) 0.0051(7) 0.0118(8)
C17 0.0320(9) 0.0555(12) 0.0322(9) 0.0122(9) 0.0136(8) 0.0152(9)
C26 0.0332(9) 0.0343(10) 0.0427(11) 0.0129(8) 0.0055(8) 0.0029(8)
C15 0.0444(11) 0.0523(13) 0.0367(10) 0.0075(9) 0.0131(9) -0.0029(9)
C65 0.0654(14) 0.0472(12) 0.0268(9) 0.0030(8) 0.0096(9) -0.0078(10)
B1 0.0203(8) 0.0180(8) 0.0190(8) -0.0010(6) 0.0018(6) 0.0000(6)
C29 0.0440(11) 0.0420(11) 0.0455(12) -0.0047(9) 0.0069(9) -0.0157(9)
C30 0.0407(11) 0.0463(12) 0.0535(13) 0.0184(10) 0.0191(9) -0.0034(9)
C66 0.0450(12) 0.0797(17) 0.0356(11) -0.0074(11) 0.0032(9) 0.0222(11)
C14 0.0490(12) 0.0593(15) 0.0531(14) -0.0249(12) 0.0058(10) -0.0101(11)
C64 0.106(2) 0.0755(17) 0.0263(10) 0.0168(11) 0.0230(12) 0.0581(16)
C63 0.0323(11) 0.195(4) 0.0330(12) 0.0246(17) 0.0074(9) 0.0249(17)
C61 0.098(2) 0.0582(17) 0.0705(19) -0.0231(15) -0.0139(16) 0.0173(15)
C62 0.085(2) 0.120(3) 0.0646(19) -0.010(2) -0.0042(16) -0.043(2)
Br1 0.055(3) 0.119(6) 0.105(5) -0.055(5) 0.036(3) -0.046(4)

loop_
_atom_type_symbol
_atom_type_description
_atom_type_scat_dispersion_real
_atom_type_scat_dispersion_imag
_atom_type_scat_source
C C 0.0181 0.0091 'International Tables Vol C Tables 4.2.6.8 and 6.1.1.4'
H H 0.0000 0.0000 'International Tables Vol C Tables 4.2.6.8 and 6.1.1.4'
Al Al 0.2130 0.2455 'International Tables Vol C Tables 4.2.6.8 and 6.1.1.4'
B B 0.0090 0.0039 'International Tables Vol C Tables 4.2.6.8 and 6.1.1.4'
Br Br -0.6763 1.2805 'International Tables Vol C Tables 4.2.6.8 and 6.1.1.4'
F F 0.0727 0.0534 'International Tables Vol C Tables 4.2.6.8 and 6.1.1.4'
N N 0.0311 0.0180 'International Tables Vol C Tables 4.2.6.8 and 6.1.1.4'
O O 0.0492 0.0322 'International Tables Vol C Tables 4.2.6.8 and 6.1.1.4'
P P 0.2955 0.4335 'International Tables Vol C Tables 4.2.6.8 and 6.1.1.4'

loop_
_exptl_crystal_face_index_h
_exptl_crystal_face_index_k
_exptl_crystal_face_index_l
_exptl_crystal_face_perp_dist
_exptl_oxdiff_crystal_face_indexfrac_h
_exptl_oxdiff_crystal_face_indexfrac_k
_exptl_oxdiff_crystal_face_indexfrac_l
_exptl_oxdiff_crystal_face_x
_exptl_oxdiff_crystal_face_y
_exptl_oxdiff_crystal_face_z
-5 8 2 0.0613 -4.9998 8.0000 2.0001 -0.0871 -0.3589 -0.9428
8 0 -8 0.0606 7.9998 -0.0000 -7.9995 -0.1381 -0.5238 0.8170
2 -9 1 0.0572 1.9998 -8.9999 0.9997 0.1431 0.6410 0.6920
-8 -1 8 0.0684 -7.9998 -1.0000 7.9994 0.1423 0.6095 -0.7614
8 0 -9 0.0582 7.9998 -0.0000 -8.9995 -0.1845 -0.5242 0.8212
2 -9 3 0.0646 1.9998 -8.9999 2.9998 0.2360 0.6419 0.6836
-8 0 9 0.0740 -7.9998 0.0000 8.9995 0.1845 0.5242 -0.8212
-4 9 -1 0.0706 -3.9998 8.9999 -0.9999 -0.2015 -0.5109 -0.8878
-7 1 -8 0.0471 -6.9997 1.0001 -8.0011 -0.5806 0.3665 -0.7074
4 -7 -14 0.0533 3.9999 -6.9999 -14.0007 -0.5041 0.3334 0.8397
4 3 15 0.0878 3.9998 2.9999 15.0013 0.8013 -0.5109 0.1619
-5 6 11 0.0704 -4.9998 5.9999 11.0003 0.3397 -0.1839 -0.8694
-3 -4 -17 0.0561 -2.9998 -3.9999 -17.0014 -0.8608 0.5306 0.0000
0 -2 21 0.0437 -0.0002 -2.0000 21.0008 0.9845 0.1800 0.0230
-5 5 -10 0.0377 -4.9997 5.0000 -10.0007 -0.6320 -0.1070 -0.7256
2 0 -22 0.0422 2.0001 0.0001 -22.0008 -0.9640 -0.1393 0.2883
-5 7 -4 0.0438 -4.9997 7.0000 -4.0003 -0.3617 -0.2758 -0.8620
-7 0 -8 0.0458 -6.9997 0.0001 -8.0011 -0.5763 0.4521 -0.6518
0 -7 -16 0.0489 0.0000 -6.9999 -16.0012 -0.7139 0.5928 0.4564
-5 4 -12 0.0309 -4.9997 4.0000 -12.0008 -0.7207 -0.0222 -0.6616
0 0 -21 0.0297 0.0002 0.0001 -21.0010 -0.9760 -0.0088 0.0882
0 2 -21 0.0285 0.0002 2.0000 -21.0008 -0.9845 -0.1800 -0.0230

loop_
_geom_angle_atom_site_label_1
_geom_angle_atom_site_label_2
_geom_angle_atom_site_label_3
_geom_angle
O1 P1 C31 110.48(7)
O1 P1 C33 110.21(7)
O1 P1 C35 109.24(7)
C31 P1 C33 109.17(8)
C35 P1 C31 107.32(9)
C35 P1 C33 110.38(8)
O1 Al1 N2 111.52(5)
O1 Al1 N1 106.07(6)
O1 Al1 C1 112.60(6)
N2 Al1 C1 112.10(6)
N1 Al1 N2 97.88(6)
N1 Al1 C1 115.69(6)
P1 O1 Al1 145.27(7)
C19 N2 Al1 123.73(9)
C5 N2 Al1 116.31(10)
C5 N2 C19 119.26(12)
C7 N1 Al1 123.24(10)
C3 N1 Al1 117.82(11)
C3 N1 C7 118.83(13)
C54 C49 C50 113.32(14)
C54 C49 B1 127.60(14)
C50 C49 B1 118.65(13)
C20 C19 N2 120.66(14)
C20 C19 C24 121.27(15)
C24 C19 N2 118.06(14)
N2 C5 C4 123.49(14)
N2 C5 C6 120.64(14)
C4 C5 C6 115.87(14)
F15 C54 C49 121.40(14)
F15 C54 C53 114.73(14)
C53 C54 C49 123.86(15)
C5 C4 H4 116.2
C3 C4 C5 127.60(14)
C3 C4 H4 116.2
C60 C55 B1 119.59(13)
C56 C55 C60 113.38(14)
C56 C55 B1 126.58(14)
F11 C50 C49 119.31(14)
F11 C50 C51 115.76(14)
C51 C50 C49 124.93(15)
Al1 C1 H1A 109.5
Al1 C1 H1B 109.5
Al1 C1 H1C 109.5
H1A C1 H1B 109.5
H1A C1 H1C 109.5
H1B C1 H1C 109.5
C19 C20 C25 123.51(14)
C19 C20 C21 118.30(15)
C21 C20 C25 118.13(15)
C44 C43 C48 113.46(14)
C44 C43 B1 127.99(14)
C48 C43 B1 118.18(14)
F20 C60 C55 119.06(14)
F20 C60 C59 116.18(14)
C59 C60 C55 124.76(15)
F4 C41 C42 121.21(14)
F4 C41 C40 119.51(14)
C42 C41 C40 119.27(15)
F5 C42 C41 115.88(14)
F5 C42 C37 119.42(13)
C41 C42 C37 124.69(14)
C8 C7 N1 118.73(14)
C8 C7 C12 121.32(15)
C12 C7 N1 119.95(15)
C42 C37 C38 113.47(14)
C42 C37 B1 118.53(13)
C38 C37 B1 127.67(14)
F16 C56 C55 121.43(14)
F16 C56 C57 114.72(14)
C57 C56 C55 123.85(15)
F19 C59 C60 121.26(15)
F19 C59 C58 119.73(15)
C58 C59 C60 119.00(15)
C19 C24 C28 121.71(15)
C23 C24 C19 117.91(16)
C23 C24 C28 120.38(15)
N1 C3 C4 122.69(14)
N1 C3 C2 120.12(14)
C4 C3 C2 117.18(14)
F6 C44 C43 121.27(14)
F6 C44 C45 114.70(15)
C45 C44 C43 124.01(16)
F1 C38 C37 121.30(14)
F1 C38 C39 114.85(14)
C39 C38 C37 123.84(15)
F14 C53 C54 119.81(15)
F14 C53 C52 120.15(15)
C52 C53 C54 120.03(15)
F13 C52 C53 120.96(15)
F13 C52 C51 120.24(15)
C53 C52 C51 118.80(15)
F3 C40 C41 120.08(14)
F3 C40 C39 121.08(14)
C39 C40 C41 118.83(14)
F17 C57 C56 120.58(15)
F17 C57 C58 119.37(15)
C58 C57 C56 120.04(15)
F10 C48 C43 119.56(14)
F10 C48 C47 115.81(15)
C47 C48 C43 124.62(16)
F2 C39 C38 120.32(14)
F2 C39 C40 119.78(14)
C40 C39 C38 119.89(15)
C7 C8 C13 122.53(15)
C9 C8 C7 118.27(16)
C9 C8 C13 119.20(16)
F12 C51 C50 120.62(15)
F12 C51 C52 120.35(15)
C50 C51 C52 119.03(15)
F18 C58 C59 120.99(15)
F18 C58 C57 120.11(15)
C57 C58 C59 118.90(15)
C7 C12 C16 122.85(14)
C11 C12 C7 117.73(16)
C11 C12 C16 119.43(15)
C20 C25 H25 108.3
C20 C25 C27 109.35(14)
C20 C25 C26 112.89(14)
C27 C25 H25 108.3
C27 C25 C26 109.67(15)
C26 C25 H25 108.3
C20 C21 H21 119.3
C22 C21 C20 121.33(17)
C22 C21 H21 119.3
C24 C23 H23 119.3
C22 C23 C24 121.39(16)
C22 C23 H23 119.3
F7 C45 C44 120.47(16)
F7 C45 C46 119.71(16)
C46 C45 C44 119.81(16)
P1 C31 H31A 108.7
P1 C31 H31B 108.7
H31A C31 H31B 107.6
C32 C31 P1 114.19(13)
C32 C31 H31A 108.7
C32 C31 H31B 108.7
C5 C6 H6A 109.5
C5 C6 H6B 109.5
C5 C6 H6C 109.5
H6A C6 H6B 109.5
H6A C6 H6C 109.5
H6B C6 H6C 109.5
C12 C16 H16 108.1
C12 C16 C18 111.31(14)
C12 C16 C17 111.27(16)
C18 C16 H16 108.1
C18 C16 C17 109.78(15)
C17 C16 H16 108.1
C3 C2 H2A 109.5
C3 C2 H2B 109.5
C3 C2 H2C 109.5
H2A C2 H2B 109.5
H2A C2 H2C 109.5
H2B C2 H2C 109.5
P1 C33 H33A 108.5
P1 C33 H33B 108.5
H33A C33 H33B 107.5
C34 C33 P1 115.15(12)
C34 C33 H33A 108.5
C34 C33 H33B 108.5
C12 C11 H11 119.1
C10 C11 C12 121.71(17)
C10 C11 H11 119.1
C21 C22 C23 119.80(16)
C21 C22 H22 120.1
C23 C22 H22 120.1
P1 C35 H35A 108.9
P1 C35 H35B 108.9
H35A C35 H35B 107.8
C36 C35 P1 113.15(12)
C36 C35 H35A 108.9
C36 C35 H35B 108.9
C8 C13 H13 107.9
C8 C13 C14 111.92(16)
C15 C13 C8 111.28(15)
C15 C13 H13 107.9
C15 C13 C14 109.73(18)
C14 C13 H13 107.9
F8 C46 C45 120.89(17)
F8 C46 C47 120.09(17)
C45 C46 C47 119.02(16)
F9 C47 C48 120.89(17)
F9 C47 C46 120.06(16)
C48 C47 C46 119.04(16)
C24 C28 H28 107.5
C24 C28 C29 111.94(15)
C24 C28 C30 112.35(16)
C29 C28 H28 107.5
C29 C28 C30 109.93(16)
C30 C28 H28 107.5
C8 C9 H9 119.5
C10 C9 C8 121.07(18)
C10 C9 H9 119.5
C11 C10 C9 119.90(16)
C11 C10 H10 120.1
C9 C10 H10 120.1
C33 C34 H34A 109.5
C33 C34 H34B 109.5
C33 C34 H34C 109.5
H34A C34 H34B 109.5
H34A C34 H34C 109.5
H34B C34 H34C 109.5
C16 C18 H18A 109.5
C16 C18 H18B 109.5
C16 C18 H18C 109.5
H18A C18 H18B 109.5
H18A C18 H18C 109.5
H18B C18 H18C 109.5
C25 C27 H27A 109.5
C25 C27 H27B 109.5
C25 C27 H27C 109.5
H27A C27 H27B 109.5
H27A C27 H27C 109.5
H27B C27 H27C 109.5
C31 C32 H32A 109.5
C31 C32 H32B 109.5
C31 C32 H32C 109.5
H32A C32 H32B 109.5
H32A C32 H32C 109.5
H32B C32 H32C 109.5
C35 C36 H36A 109.5
C35 C36 H36B 109.5
C35 C36 H36C 109.5
H36A C36 H36B 109.5
H36A C36 H36C 109.5
H36B C36 H36C 109.5
C16 C17 H17A 109.5
C16 C17 H17B 109.5
C16 C17 H17C 109.5
H17A C17 H17B 109.5
H17A C17 H17C 109.5
H17B C17 H17C 109.5
C25 C26 H26A 109.5
C25 C26 H26B 109.5
C25 C26 H26C 109.5
H26A C26 H26B 109.5
H26A C26 H26C 109.5
H26B C26 H26C 109.5
C13 C15 H15A 109.5
C13 C15 H15B 109.5
C13 C15 H15C 109.5
H15A C15 H15B 109.5
H15A C15 H15C 109.5
H15B C15 H15C 109.5
C66 C65 H65 120.1
C66 C65 C64 119.8(2)
C64 C65 H65 120.1
C49 B1 C55 101.83(12)
C49 B1 C43 113.27(12)
C49 B1 C37 113.55(12)
C55 B1 C43 113.64(13)
C37 B1 C55 113.37(12)
C37 B1 C43 101.70(12)
C28 C29 H29A 109.5
C28 C29 H29B 109.5
C28 C29 H29C 109.5
H29A C29 H29B 109.5
H29A C29 H29C 109.5
H29B C29 H29C 109.5
C28 C30 H30A 109.5
C28 C30 H30B 109.5
C28 C30 H30C 109.5
H30A C30 H30B 109.5
H30A C30 H30C 109.5
H30B C30 H30C 109.5
C65 C66 H66 119.2
C61 C66 C65 121.5(2)
C61 C66 H66 119.2
C13 C14 H14A 109.5
C13 C14 H14B 109.5
C13 C14 H14C 109.5
H14A C14 H14B 109.5
H14A C14 H14C 109.5
H14B C14 H14C 109.5
C65 C64 H64 120.5
C65 C64 C63 118.9(3)
C63 C64 H64 120.5
C64 C63 H63 120.3
C62 C63 C64 119.4(2)
C62 C63 H63 120.3
C66 C61 H61 119.5
C66 C61 C62 120.9(3)
C62 C61 H61 119.5
C63 C62 H62 120.3
C63 C62 Br1 124.9(4)
C61 C62 C63 119.4(3)
C61 C62 H62 120.3
C61 C62 Br1 115.5(4)

loop_
_geom_bond_atom_site_label_1
_geom_bond_atom_site_label_2
_geom_bond_distance
P1 O1 1.5375(11)
P1 C31 1.7962(17)
P1 C33 1.8018(17)
P1 C35 1.7854(17)
Al1 O1 1.7816(11)
Al1 N2 1.9027(13)
Al1 N1 1.8894(13)
Al1 C1 1.9474(16)
F20 C60 1.3509(18)
F5 C42 1.3544(18)
F11 C50 1.3544(18)
F1 C38 1.3492(18)
F16 C56 1.3516(18)
F15 C54 1.3528(19)
F4 C41 1.3433(19)
F2 C39 1.3443(19)
F6 C44 1.3488(19)
F10 C48 1.352(2)
F3 C40 1.3397(18)
F14 C53 1.3458(19)
F19 C59 1.3372(19)
F12 C51 1.339(2)
F13 C52 1.3423(19)
F17 C57 1.348(2)
F9 C47 1.341(2)
F18 C58 1.3399(19)
F7 C45 1.342(2)
F8 C46 1.339(2)
N2 C19 1.4548(19)
N2 C5 1.339(2)
N1 C7 1.450(2)
N1 C3 1.338(2)
C49 C54 1.386(2)
C49 C50 1.392(2)
C49 B1 1.649(2)
C19 C20 1.399(2)
C19 C24 1.412(2)
C5 C4 1.402(2)
C5 C6 1.506(2)
C54 C53 1.386(2)
C4 H4 0.9500
C4 C3 1.397(2)
C55 C60 1.392(2)
C55 C56 1.388(2)
C55 B1 1.655(2)
C50 C51 1.377(2)
C1 H1A 0.9800
C1 H1B 0.9800
C1 H1C 0.9800
C20 C25 1.521(2)
C20 C21 1.401(2)
C43 C44 1.387(2)
C43 C48 1.395(2)
C43 B1 1.656(2)
C60 C59 1.382(2)
C41 C42 1.379(2)
C41 C40 1.382(2)
C42 C37 1.389(2)
C7 C8 1.404(2)
C7 C12 1.412(2)
C37 C38 1.389(2)
C37 B1 1.654(2)
C56 C57 1.385(2)
C59 C58 1.381(3)
C24 C23 1.397(2)
C24 C28 1.521(3)
C3 C2 1.507(2)
C44 C45 1.385(2)
C38 C39 1.387(2)
C53 C52 1.373(3)
C52 C51 1.382(2)
C40 C39 1.373(2)
C57 C58 1.374(2)
C48 C47 1.382(2)
C8 C13 1.527(3)
C8 C9 1.396(2)
C12 C16 1.517(3)
C12 C11 1.396(2)
C25 H25 1.0000
C25 C27 1.533(2)
C25 C26 1.536(2)
C21 H21 0.9500
C21 C22 1.377(3)
C23 H23 0.9500
C23 C22 1.385(3)
C45 C46 1.377(3)
C31 H31A 0.9900
C31 H31B 0.9900
C31 C32 1.523(3)
C6 H6A 0.9800
C6 H6B 0.9800
C6 H6C 0.9800
C16 H16 1.0000
C16 C18 1.528(3)
C16 C17 1.532(2)
C2 H2A 0.9800
C2 H2B 0.9800
C2 H2C 0.9800
C33 H33A 0.9900
C33 H33B 0.9900
C33 C34 1.525(2)
C11 H11 0.9500
C11 C10 1.375(3)
C22 H22 0.9500
C35 H35A 0.9900
C35 H35B 0.9900
C35 C36 1.523(3)
C13 H13 1.0000
C13 C15 1.522(3)
C13 C14 1.530(3)
C46 C47 1.382(3)
C28 H28 1.0000
C28 C29 1.526(3)
C28 C30 1.529(2)
C9 H9 0.9500
C9 C10 1.386(3)
C10 H10 0.9500
C34 H34A 0.9800
C34 H34B 0.9800
C34 H34C 0.9800
C18 H18A 0.9800
C18 H18B 0.9800
C18 H18C 0.9800
C27 H27A 0.9800
C27 H27B 0.9800
C27 H27C 0.9800
C32 H32A 0.9800
C32 H32B 0.9800
C32 H32C 0.9800
C36 H36A 0.9800
C36 H36B 0.9800
C36 H36C 0.9800
C17 H17A 0.9800
C17 H17B 0.9800
C17 H17C 0.9800
C26 H26A 0.9800
C26 H26B 0.9800
C26 H26C 0.9800
C15 H15A 0.9800
C15 H15B 0.9800
C15 H15C 0.9800
C65 H65 0.9500
C65 C66 1.347(4)
C65 C64 1.376(4)
C29 H29A 0.9800
C29 H29B 0.9800
C29 H29C 0.9800
C30 H30A 0.9800
C30 H30B 0.9800
C30 H30C 0.9800
C66 H66 0.9500
C66 C61 1.325(4)
C14 H14A 0.9800
C14 H14B 0.9800
C14 H14C 0.9800
C64 H64 0.9500
C64 C63 1.385(5)
C63 H63 0.9500
C63 C62 1.376(6)
C61 H61 0.9500
C61 C62 1.358(5)
C62 H62 0.9500
C62 Br1 1.630(7)

loop_
_geom_torsion_atom_site_label_1
_geom_torsion_atom_site_label_2
_geom_torsion_atom_site_label_3
_geom_torsion_atom_site_label_4
_geom_torsion
Al1 N2 C19 C20 85.06(16)
Al1 N2 C19 C24 -93.94(15)
Al1 N2 C5 C4 18.6(2)
Al1 N2 C5 C6 -161.67(12)
Al1 N1 C7 C8 98.22(15)
Al1 N1 C7 C12 -80.96(16)
Al1 N1 C3 C4 -15.6(2)
Al1 N1 C3 C2 165.34(12)
F20 C60 C59 F19 0.7(2)
F20 C60 C59 C58 -178.60(14)
F5 C42 C37 C38 179.97(13)
F5 C42 C37 B1 -6.2(2)
F11 C50 C51 F12 -0.7(2)
F11 C50 C51 C52 179.89(14)
F1 C38 C39 F2 0.1(2)
F1 C38 C39 C40 -178.49(14)
F16 C56 C57 F17 -1.2(2)
F16 C56 C57 C58 178.36(15)
F15 C54 C53 F14 -1.5(2)
F15 C54 C53 C52 177.49(14)
F4 C41 C42 F5 -0.4(2)
F4 C41 C42 C37 178.59(14)
F4 C41 C40 F3 1.0(2)
F4 C41 C40 C39 -179.39(14)
F6 C44 C45 F7 1.9(2)
F6 C44 C45 C46 -176.92(15)
F10 C48 C47 F9 0.8(2)
F10 C48 C47 C46 -179.03(15)
F3 C40 C39 F2 1.6(2)
F3 C40 C39 C38 -179.87(14)
F14 C53 C52 F13 -0.7(2)
F14 C53 C52 C51 179.25(14)
F19 C59 C58 F18 1.2(3)
F19 C59 C58 C57 -178.39(15)
F13 C52 C51 F12 1.2(2)
F13 C52 C51 C50 -179.32(15)
F17 C57 C58 F18 -0.9(3)
F17 C57 C58 C59 178.65(16)
F7 C45 C46 F8 0.2(3)
F7 C45 C46 C47 -179.24(16)
O1 P1 C31 C32 66.20(15)
O1 P1 C33 C34 -176.16(12)
O1 P1 C35 C36 -60.70(14)
O1 Al1 N1 C7 -33.23(13)
O1 Al1 N1 C3 150.61(11)
F8 C46 C47 F9 -0.2(3)
F8 C46 C47 C48 179.62(16)
N2 Al1 O1 P1 -125.07(12)
N2 Al1 N1 C7 -148.40(12)
N2 Al1 N1 C3 35.44(12)
N2 C19 C20 C25 -1.6(2)
N2 C19 C20 C21 -178.96(13)
N2 C19 C24 C23 179.41(13)
N2 C19 C24 C28 -0.6(2)
N2 C5 C4 C3 12.2(3)
N1 Al1 O1 P1 129.45(12)
N1 C7 C8 C13 0.9(2)
N1 C7 C8 C9 -179.22(14)
N1 C7 C12 C16 -1.0(2)
N1 C7 C12 C11 179.11(14)
C49 C54 C53 F14 179.34(14)
C49 C54 C53 C52 -1.7(3)
C49 C50 C51 F12 179.08(15)
C49 C50 C51 C52 -0.4(3)
C19 N2 C5 C4 -170.65(15)
C19 N2 C5 C6 9.1(2)
C19 C20 C25 C27 -117.13(17)
C19 C20 C25 C26 120.49(17)
C19 C20 C21 C22 -0.7(2)
C19 C24 C23 C22 -0.2(2)
C19 C24 C28 C29 -82.30(19)
C19 C24 C28 C30 153.44(16)
C5 N2 C19 C20 -84.94(18)
C5 N2 C19 C24 96.06(17)
C5 C4 C3 N1 -14.2(3)
C5 C4 C3 C2 164.94(16)
C54 C49 C50 F11 178.86(13)
C54 C49 C50 C51 -0.9(2)
C54 C49 B1 C55 -109.12(17)
C54 C49 B1 C43 13.3(2)
C54 C49 B1 C37 128.65(16)
C54 C53 C52 F13 -179.73(15)
C54 C53 C52 C51 0.3(2)
C55 C60 C59 F19 -179.62(14)
C55 C60 C59 C58 1.1(3)
C55 C56 C57 F17 179.39(15)
C55 C56 C57 C58 -1.0(3)
C50 C49 C54 F15 -177.22(13)
C50 C49 C54 C53 1.9(2)
C50 C49 B1 C55 62.85(17)
C50 C49 B1 C43 -174.74(13)
C50 C49 B1 C37 -59.39(18)
C1 Al1 O1 P1 1.97(15)
C1 Al1 N1 C7 92.38(13)
C1 Al1 N1 C3 -83.78(12)
C20 C19 C24 C23 0.4(2)
C20 C19 C24 C28 -179.60(14)
C20 C21 C22 C23 0.9(3)
C43 C44 C45 F7 -179.30(15)
C43 C44 C45 C46 1.9(3)
C43 C48 C47 F9 -179.20(15)
C43 C48 C47 C46 1.0(3)
C60 C55 C56 F16 -176.59(13)
C60 C55 C56 C57 2.8(2)
C60 C55 B1 C49 64.29(17)
C60 C55 B1 C43 -57.87(18)
C60 C55 B1 C37 -173.35(13)
C60 C59 C58 F18 -179.55(15)
C60 C59 C58 C57 0.9(3)
C41 C42 C37 C38 1.0(2)
C41 C42 C37 B1 174.84(14)
C41 C40 C39 F2 -178.09(14)
C41 C40 C39 C38 0.5(2)
C42 C41 C40 F3 179.78(14)
C42 C41 C40 C39 -0.6(2)
C42 C37 C38 F1 177.73(13)
C42 C37 C38 C39 -1.1(2)
C42 C37 B1 C49 174.82(13)
C42 C37 B1 C55 59.23(18)
C42 C37 B1 C43 -63.16(16)
C7 N1 C3 C4 168.08(15)
C7 N1 C3 C2 -11.0(2)
C7 C8 C13 C15 -122.79(18)
C7 C8 C13 C14 114.0(2)
C7 C8 C9 C10 0.1(2)
C7 C12 C16 C18 118.76(17)
C7 C12 C16 C17 -118.44(17)
C7 C12 C11 C10 0.0(2)
C37 C38 C39 F2 178.96(14)
C37 C38 C39 C40 0.4(2)
C56 C55 C60 F20 176.87(13)
C56 C55 C60 C59 -2.8(2)
C56 C55 B1 C49 -107.54(16)
C56 C55 B1 C43 130.31(16)
C56 C55 B1 C37 14.8(2)
C56 C57 C58 F18 179.52(16)
C56 C57 C58 C59 -0.9(3)
C24 C19 C20 C25 177.32(14)
C24 C19 C20 C21 0.0(2)
C24 C23 C22 C21 -0.5(3)
C3 N1 C7 C8 -85.65(18)
C3 N1 C7 C12 95.16(18)
C44 C43 C48 F10 -179.65(13)
C44 C43 C48 C47 0.3(2)
C44 C43 B1 C49 -127.40(16)
C44 C43 B1 C55 -11.8(2)
C44 C43 B1 C37 110.38(17)
C44 C45 C46 F8 179.01(16)
C44 C45 C46 C47 -0.4(3)
C38 C37 B1 C49 -12.3(2)
C38 C37 B1 C55 -127.92(16)
C38 C37 B1 C43 109.69(17)
C53 C52 C51 F12 -178.76(15)
C53 C52 C51 C50 0.7(2)
C40 C41 C42 F5 -179.22(14)
C40 C41 C42 C37 -0.2(2)
C48 C43 C44 F6 176.97(14)
C48 C43 C44 C45 -1.8(2)
C48 C43 B1 C49 60.12(18)
C48 C43 B1 C55 175.70(13)
C48 C43 B1 C37 -62.10(16)
C8 C7 C12 C16 179.86(15)
C8 C7 C12 C11 -0.1(2)
C8 C9 C10 C11 -0.2(3)
C12 C7 C8 C13 -179.89(15)
C12 C7 C8 C9 0.0(2)
C12 C11 C10 C9 0.1(3)
C25 C20 C21 C22 -178.16(15)
C21 C20 C25 C27 60.19(19)
C21 C20 C25 C26 -62.2(2)
C23 C24 C28 C29 97.68(19)
C23 C24 C28 C30 -26.6(2)
C45 C46 C47 F9 179.27(16)
C45 C46 C47 C48 -0.9(3)
C31 P1 O1 Al1 -130.22(13)
C31 P1 C33 C34 -54.64(15)
C31 P1 C35 C36 179.49(13)
C6 C5 C4 C3 -167.52(16)
C16 C12 C11 C10 -179.86(16)
C33 P1 O1 Al1 -9.49(15)
C33 P1 C31 C32 -55.15(15)
C33 P1 C35 C36 60.63(15)
C11 C12 C16 C18 -61.3(2)
C11 C12 C16 C17 61.5(2)
C35 P1 O1 Al1 111.94(13)
C35 P1 C31 C32 -174.79(13)
C35 P1 C33 C34 63.09(15)
C13 C8 C9 C10 180.00(16)
C28 C24 C23 C22 179.83(16)
C9 C8 C13 C15 57.4(2)
C9 C8 C13 C14 -65.8(2)
C65 C66 C61 C62 -0.5(5)
C65 C64 C63 C62 -0.2(4)
B1 C49 C54 F15 -4.9(2)
B1 C49 C54 C53 174.21(15)
B1 C49 C50 F11 5.8(2)
B1 C49 C50 C51 -173.94(15)
B1 C55 C60 F20 4.0(2)
B1 C55 C60 C59 -175.68(15)
B1 C55 C56 F16 -4.3(2)
B1 C55 C56 C57 175.03(15)
B1 C43 C44 F6 4.2(2)
B1 C43 C44 C45 -174.56(15)
B1 C43 C48 F10 -6.1(2)
B1 C43 C48 C47 173.86(15)
B1 C37 C38 F1 4.6(2)
B1 C37 C38 C39 -174.23(15)
C66 C65 C64 C63 0.8(3)
C66 C61 C62 C63 1.1(6)
C66 C61 C62 Br1 177.0(5)
C64 C65 C66 C61 -0.5(4)
C64 C63 C62 C61 -0.8(5)
C64 C63 C62 Br1 -176.3(5)
